data_7005848
loop_
_publ_author_name
'Magill, Alison M.'
'Yates, Brian F.'
'Cavell, Kingsley J.'
'Skelton, Brian W.'
'White, Allan H.'

_publ_section_title
;
 Synthesis of N-heterocyclic carbene palladium(II) bis-phosphine
 complexes and their decomposition in the presence of aryl halides.
;
_journal_issue 31
_journal_name_full 'Dalton transactions (Cambridge, England : 2003)'
_journal_page_first 3398
_journal_page_last 3406
_journal_paper_doi 10.1039/b706053j
_journal_year 2007
_chemical_formula_moiety 'C34 H63 N2 P2 Pd, C4 H10 O, B F4'
_chemical_formula_sum 'C38 H73 B F4 N2 O P2 Pd'
_chemical_formula_weight 829.3
_space_group_IT_number 14
_symmetry_cell_setting monoclinic
_symmetry_space_group_name_Hall '-P 2ybc'
_symmetry_space_group_name_H-M 'P 1 21/c 1'
_cell_angle_alpha 90.00000
_cell_angle_beta 94.9170(10)
_cell_angle_gamma 90.00000
_cell_formula_units_Z 4
_cell_length_a 11.7468(7)
_cell_length_b 12.3711(8)
_cell_length_c 28.598(2)
_cell_measurement_reflns_used 7472
_cell_measurement_temperature 150(2)
_cell_measurement_theta_max 37.36
_cell_measurement_theta_min 2.18
_cell_volume 4140.6(5)
_computing_cell_refinement 'Siemens SAINT (Siemens, 1995)'
_computing_data_collection 'Siemens SMART (Siemens, 1995)'
_computing_data_reduction 'Siemens SAINT'
_computing_molecular_graphics xtal
_computing_publication_material 'xtal BONDLA CIFIO'
_computing_structure_refinement 'xtal CRYLSQ'
_computing_structure_solution xtal
_diffrn_ambient_temperature 150(2)
_diffrn_measured_fraction_theta_full 1.0
_diffrn_measured_fraction_theta_max 1.0
_diffrn_measurement_device_type
;
Bruker SMART CCD diffractometer
;
_diffrn_measurement_method '\w scans'
_diffrn_radiation_detector 'CCD area detector'
_diffrn_radiation_monochromator graphite
_diffrn_radiation_source 'sealed tube'
_diffrn_radiation_type 'Mo K\a'
_diffrn_radiation_wavelength .71073
_diffrn_reflns_av_R_equivalents .045
_diffrn_reflns_av_sigmaI/netI .09
_diffrn_reflns_limit_h_max 20
_diffrn_reflns_limit_h_min -20
_diffrn_reflns_limit_k_max 21
_diffrn_reflns_limit_k_min -21
_diffrn_reflns_limit_l_max 48
_diffrn_reflns_limit_l_min -48
_diffrn_reflns_number 82879
_diffrn_reflns_theta_full 37.57
_diffrn_reflns_theta_max 37.57
_diffrn_reflns_theta_min 1.43
_diffrn_standards_decay_% 0
_diffrn_standards_number 0
_exptl_absorpt_coefficient_mu .574
_exptl_absorpt_correction_T_max 1
_exptl_absorpt_correction_T_min .89
_exptl_absorpt_correction_type multi-scan
_exptl_absorpt_process_details
;
SADABS; Sheldrick, 1996
;
_exptl_crystal_colour colourless
_exptl_crystal_density_diffrn 1.33
_exptl_crystal_density_method 'not measured'
_exptl_crystal_description prism
_exptl_crystal_F_000 1760
_exptl_crystal_size_max .21
_exptl_crystal_size_mid .2
_exptl_crystal_size_min .16
_refine_diff_density_max 1.133
_refine_diff_density_min -.516
_refine_ls_extinction_method none
_refine_ls_goodness_of_fit_all 1.014
_refine_ls_goodness_of_fit_ref 1.06
_refine_ls_hydrogen_treatment noref
_refine_ls_matrix_type full
_refine_ls_number_constraints 0
_refine_ls_number_parameters 442
_refine_ls_number_reflns 15400
_refine_ls_number_restraints 0
_refine_ls_R_factor_all .076
_refine_ls_R_factor_gt .045
_refine_ls_shift/su_max .004
_refine_ls_shift/su_mean .0002
_refine_ls_structure_factor_coef F
_refine_ls_weighting_details
;
w=1/(sig^2(F) + .002F^2)
;
_refine_ls_weighting_scheme calc
_refine_ls_wR_factor_all .073
_refine_ls_wR_factor_ref .065
_reflns_d_resolution_high .583
_reflns_d_resolution_low 14.206
_reflns_Friedel_coverage 0
_reflns_limit_h_max 20
_reflns_limit_h_min 0
_reflns_limit_k_max 21
_reflns_limit_k_min 0
_reflns_limit_l_max 48
_reflns_limit_l_min -48
_reflns_number_gt 15400
_reflns_number_total 21630
_reflns_threshold_expression 'F > .00 sig(F )'
_cod_data_source_file b706053j.txt
_cod_data_source_block ajcamt
_cod_original_sg_symbol_Hall -p_2ybc
_cod_original_sg_symbol_H-M P_1_21/c_1
_cod_original_formula_sum 'C38 H73 B1 F4 N2 O1 P2 Pd1'
_cod_database_code 7005848

loop_
_symmetry_equiv_pos_as_xyz
+x,+y,+z
-x,1/2+y,1/2-z
-x,-y,-z
+x,1/2-y,1/2+z

loop_
_atom_site_label
_atom_site_fract_x
_atom_site_fract_y
_atom_site_fract_z
_atom_site_U_iso_or_equiv
_atom_site_adp_type
_atom_site_calc_flag
_atom_site_calc_attached_atom
_atom_site_occupancy
_atom_site_disorder_assembly
_atom_site_disorder_group
Pd .229114(11) .273206(11) .617242(4) .01544(6) Uani ? ? 1.00000 ? ?
C0 .11940(18) .14087(16) .63190(7) .0237(8) Uani ? ? 1.00000 ? ?
P1 .34573(4) .41495(4) .596046(16) .01661(19) Uani ? ? 1.00000 ? ?
C111 .27285(16) .52479(15) .56142(6) .0186(7) Uani ? ? 1.00000 ? ?
C112 .35310(18) .61029(16) .54361(7) .0238(8) Uani ? ? 1.00000 ? ?
C113 .2854(2) .70242(18) .51886(8) .0279(9) Uani ? ? 1.00000 ? ?
C114 .2029(2) .66074(19) .47852(8) .0315(10) Uani ? ? 1.00000 ? ?
C115 .1249(2) .57298(18) .49550(8) .0300(10) Uani ? ? 1.00000 ? ?
C116 .19370(19) .48161(17) .52007(7) .0251(9) Uani ? ? 1.00000 ? ?
C121 .43689(16) .48642(16) .64200(6) .0205(8) Uani ? ? 1.00000 ? ?
C122 .5001(2) .40476(18) .67515(7) .0269(9) Uani ? ? 1.00000 ? ?
C123 .5724(2) .4612(2) .71500(8) .0340(11) Uani ? ? 1.00000 ? ?
C124 .5000(2) .5387(2) .74155(8) .0349(11) Uani ? ? 1.00000 ? ?
C125 .4416(2) .6219(2) .70815(8) .0339(11) Uani ? ? 1.00000 ? ?
C126 .36669(19) .56523(17) .66926(7) .0248(9) Uani ? ? 1.00000 ? ?
C10 .44856(17) .35753(17) .55762(7) .0223(8) Uani ? ? 1.00000 ? ?
C20 .39585(19) .26562(17) .52670(7) .0234(8) Uani ? ? 1.00000 ? ?
P2 .30368(4) .17660(4) .558920(17) .0183(2) Uani ? ? 1.00000 ? ?
C211 .20054(18) .11712(16) .51411(7) .0219(8) Uani ? ? 1.00000 ? ?
C212 .2554(2) .0643(2) .47287(8) .0326(11) Uani ? ? 1.00000 ? ?
C213 .1630(2) .0144(2) .43836(8) .0364(12) Uani ? ? 1.00000 ? ?
C214 .0751(2) .0971(2) .42046(8) .0369(12) Uani ? ? 1.00000 ? ?
C215 .0207(2) .1501(2) .46083(8) .0308(10) Uani ? ? 1.00000 ? ?
C216 .1099(2) .20022(18) .49621(7) .0252(9) Uani ? ? 1.00000 ? ?
C221 .40015(18) .06444(16) .57838(7) .0223(8) Uani ? ? 1.00000 ? ?
C222 .4846(2) .09917(18) .61942(8) .0269(9) Uani ? ? 1.00000 ? ?
C223 .5690(2) .0096(2) .63384(9) .0315(10) Uani ? ? 1.00000 ? ?
C224 .5102(2) -.09561(19) .64500(9) .0323(11) Uani ? ? 1.00000 ? ?
C225 .4267(2) -.12909(18) .60397(9) .0342(11) Uani ? ? 1.00000 ? ?
C226 .3396(2) -.03932(18) .59116(9) .0305(10) Uani ? ? 1.00000 ? ?
C1 .16052(15) .34802(15) .67278(6) .0168(7) Uani ? ? 1.00000 ? ?
N2 .18975(14) .33211(13) .71906(5) .0186(6) Uani ? ? 1.00000 ? ?
C21 .2775(2) .2570(2) .73812(8) .0270(9) Uani ? ? 1.00000 ? ?
C3 .11984(18) .39214(17) .74630(6) .0225(8) Uani ? ? 1.00000 ? ?
C31 .1361(2) .3916(2) .79881(8) .0326(11) Uani ? ? 1.00000 ? ?
C4 .04451(18) .44491(18) .71625(7) .0238(8) Uani ? ? 1.00000 ? ?
C41 -.0555(2) .5147(2) .72462(9) .0324(11) Uani ? ? 1.00000 ? ?
N5 .07141(14) .41631(14) .67146(5) .0199(7) Uani ? ? 1.00000 ? ?
C51 .0109(2) .4557(2) .62793(8) .0307(10) Uani ? ? 1.00000 ? ?
B .2682(2) .3804(3) .38853(10) .0327(12) Uani ? ? 1.00000 ? ?
F1 .3528(2) .3367(3) .41739(9) .100(2) Uani ? ? 1.00000 ? ?
F2 .28203(18) .49006(17) .38464(8) .0656(13) Uani ? ? 1.00000 ? ?
F3 .2694(3) .3363(2) .34496(7) .0802(15) Uani ? ? 1.00000 ? ?
F4 .16545(17) .36137(16) .40720(8) .0629(12) Uani ? ? 1.00000 ? ?
C01 -.2162(3) .2425(3) .65977(16) .055(2) Uani ? ? 1.00000 ? ?
C02 -.1522(3) .2122(2) .70443(14) .0492(17) Uani ? ? 1.00000 ? ?
O03 -.1944(2) .27112(16) .74217(9) .0473(12) Uani ? ? 1.00000 ? ?
C04 -.1410(3) .2465(3) .78568(14) .0485(17) Uani ? ? 1.00000 ? ?
C05 -.1815(4) .3188(3) .82215(15) .064(2) Uani ? ? 1.00000 ? ?
H0a .10137 .09671 .60498 .03400 Uiso ? ? 1.00000 ? ?
H0b .04997 .16508 .64349 .03400 Uiso ? ? 1.00000 ? ?
H0c .15605 .09706 .65614 .03400 Uiso ? ? 1.00000 ? ?
H111 .22778 .56026 .58296 .02400 Uiso ? ? 1.00000 ? ?
H112a .40128 .57779 .52247 .03200 Uiso ? ? 1.00000 ? ?
H112b .40013 .63940 .56967 .03200 Uiso ? ? 1.00000 ? ?
H113a .33789 .75229 .50637 .03400 Uiso ? ? 1.00000 ? ?
H113b .24302 .73912 .54048 .03400 Uiso ? ? 1.00000 ? ?
H114a .24695 .63102 .45457 .04000 Uiso ? ? 1.00000 ? ?
H114b .15882 .71913 .46521 .04000 Uiso ? ? 1.00000 ? ?
H115a .07811 .54428 .46972 .03900 Uiso ? ? 1.00000 ? ?
H115b .07717 .60399 .51739 .03900 Uiso ? ? 1.00000 ? ?
H116a .14421 .42884 .53097 .03300 Uiso ? ? 1.00000 ? ?
H116b .24015 .44841 .49788 .03300 Uiso ? ? 1.00000 ? ?
H121 .49227 .52733 .62740 .02600 Uiso ? ? 1.00000 ? ?
H122a .54740 .36197 .65785 .03400 Uiso ? ? 1.00000 ? ?
H122b .44451 .36085 .68842 .03400 Uiso ? ? 1.00000 ? ?
H123a .63110 .50122 .70188 .04200 Uiso ? ? 1.00000 ? ?
H123b .60504 .40837 .73583 .04200 Uiso ? ? 1.00000 ? ?
H124a .54827 .57431 .76512 .04500 Uiso ? ? 1.00000 ? ?
H124b .44377 .49822 .75593 .04500 Uiso ? ? 1.00000 ? ?
H125a .49822 .66429 .69459 .04400 Uiso ? ? 1.00000 ? ?
H125b .39552 .66849 .72522 .04400 Uiso ? ? 1.00000 ? ?
H126a .30823 .52560 .68278 .03100 Uiso ? ? 1.00000 ? ?
H126b .33286 .61713 .64797 .03100 Uiso ? ? 1.00000 ? ?
H10a .47423 .41323 .53813 .02900 Uiso ? ? 1.00000 ? ?
H10b .51272 .32968 .57675 .02900 Uiso ? ? 1.00000 ? ?
H20a .45526 .22348 .51531 .03000 Uiso ? ? 1.00000 ? ?
H20b .35094 .29655 .50064 .03000 Uiso ? ? 1.00000 ? ?
H211 .16323 .05889 .52950 .02700 Uiso ? ? 1.00000 ? ?
H212a .30815 .00844 .48482 .04300 Uiso ? ? 1.00000 ? ?
H212b .29731 .11668 .45741 .04300 Uiso ? ? 1.00000 ? ?
H213a .12430 -.04237 .45416 .04500 Uiso ? ? 1.00000 ? ?
H213b .19661 -.01708 .41258 .04500 Uiso ? ? 1.00000 ? ?
H214a .01628 .06401 .40006 .04500 Uiso ? ? 1.00000 ? ?
H214b .11087 .15187 .40337 .04500 Uiso ? ? 1.00000 ? ?
H215a -.02206 .09740 .47634 .03800 Uiso ? ? 1.00000 ? ?
H215b -.03142 .20568 .44893 .03800 Uiso ? ? 1.00000 ? ?
H216a .14630 .25825 .48169 .03300 Uiso ? ? 1.00000 ? ?
H216b .07254 .22808 .52223 .03300 Uiso ? ? 1.00000 ? ?
H221 .44180 .04812 .55165 .02800 Uiso ? ? 1.00000 ? ?
H222a .44194 .11634 .64589 .03400 Uiso ? ? 1.00000 ? ?
H222b .52513 .16180 .61144 .03400 Uiso ? ? 1.00000 ? ?
H223a .61560 .03168 .66142 .03900 Uiso ? ? 1.00000 ? ?
H223b .61643 -.00232 .60925 .03900 Uiso ? ? 1.00000 ? ?
H224a .47000 -.08801 .67201 .04200 Uiso ? ? 1.00000 ? ?
H224b .56663 -.15185 .65061 .04200 Uiso ? ? 1.00000 ? ?
H225a .38876 -.19339 .61145 .04400 Uiso ? ? 1.00000 ? ?
H225b .46940 -.14300 .57717 .04400 Uiso ? ? 1.00000 ? ?
H226a .28868 -.06226 .56506 .03800 Uiso ? ? 1.00000 ? ?
H226b .29647 -.02617 .61719 .03800 Uiso ? ? 1.00000 ? ?
H21a .24684 .21012 .76031 .04100 Uiso ? ? 1.00000 ? ?
H21b .34004 .29605 .75329 .04100 Uiso ? ? 1.00000 ? ?
H21c .30416 .21508 .71348 .04100 Uiso ? ? 1.00000 ? ?
H31a .13876 .31904 .81039 .04900 Uiso ? ? 1.00000 ? ?
H31b .07662 .42946 .81196 .04900 Uiso ? ? 1.00000 ? ?
H31c .20729 .42595 .80919 .04900 Uiso ? ? 1.00000 ? ?
H41a -.04816 .54373 .75532 .05000 Uiso ? ? 1.00000 ? ?
H41b -.12467 .47438 .72003 .05000 Uiso ? ? 1.00000 ? ?
H41c -.05952 .57366 .70280 .05000 Uiso ? ? 1.00000 ? ?
H51a -.06944 .45195 .62982 .04700 Uiso ? ? 1.00000 ? ?
H51b .03056 .41289 .60200 .04700 Uiso ? ? 1.00000 ? ?
H51c .03139 .52885 .62260 .04700 Uiso ? ? 1.00000 ? ?
H01a -.18882 .20356 .63455 .08500 Uiso ? ? 1.00000 ? ?
H01b -.20864 .31780 .65470 .08500 Uiso ? ? 1.00000 ? ?
H01c -.29518 .22570 .66174 .08500 Uiso ? ? 1.00000 ? ?
H02a -.07174 .22809 .70294 .06200 Uiso ? ? 1.00000 ? ?
H02b -.15827 .13599 .70999 .06200 Uiso ? ? 1.00000 ? ?
H04a -.06147 .25584 .78437 .06200 Uiso ? ? 1.00000 ? ?
H04b -.15769 .17382 .79251 .06200 Uiso ? ? 1.00000 ? ?
H05a -.14137 .30718 .85131 .10000 Uiso ? ? 1.00000 ? ?
H05b -.26256 .30619 .82507 .10000 Uiso ? ? 1.00000 ? ?
H05c -.17467 .39347 .81320 .10000 Uiso ? ? 1.00000 ? ?

loop_
_atom_site_aniso_label
_atom_site_aniso_U_11
_atom_site_aniso_U_22
_atom_site_aniso_U_33
_atom_site_aniso_U_12
_atom_site_aniso_U_13
_atom_site_aniso_U_23
Pd .01647(6) .01694(6) .01303(6) -.00109(5) .00202(4) -.00079(4)
C0 .0272(9) .0217(8) .0236(8) -.0064(7) .0095(7) -.0074(7)
P1 .0170(2) .0184(2) .01452(18) -.00192(16) .00173(15) -.00061(15)
C111 .0194(8) .0203(8) .0158(7) -.0023(6) .0007(6) -.0007(6)
C112 .0229(9) .0229(9) .0255(9) -.0041(7) .0023(7) .0023(7)
C113 .0313(11) .0208(9) .0312(10) -.0047(8) .0007(8) .0058(8)
C114 .0421(13) .0276(10) .0236(9) -.0048(9) -.0044(9) .0073(8)
C115 .0346(11) .0268(10) .0263(10) -.0051(8) -.0114(8) .0037(8)
C116 .0304(10) .0225(9) .0211(8) -.0055(7) -.0058(7) .0001(7)
C121 .0198(8) .0233(8) .0179(7) -.0042(6) -.0017(6) -.0000(6)
C122 .0275(10) .0285(10) .0236(9) .0001(8) -.0041(7) .0008(7)
C123 .0343(12) .0438(13) .0218(9) -.0058(10) -.0102(8) .0059(9)
C124 .0454(14) .0386(12) .0189(9) -.0106(11) -.0072(9) -.0020(8)
C125 .0468(14) .0301(11) .0238(10) -.0082(10) -.0034(9) -.0074(8)
C126 .0303(10) .0243(9) .0194(8) -.0020(7) -.0010(7) -.0039(7)
C10 .0221(8) .0233(8) .0224(8) -.0039(7) .0071(7) -.0016(7)
C20 .0258(9) .0259(9) .0195(8) -.0033(7) .0079(7) -.0029(7)
P2 .0207(2) .0191(2) .01528(19) -.00145(17) .00289(16) -.00269(16)
C211 .0261(9) .0225(8) .0172(7) -.0036(7) .0032(6) -.0045(6)
C212 .0335(11) .0408(12) .0243(9) -.0064(10) .0069(8) -.0148(9)
C213 .0390(13) .0452(14) .0263(10) -.0144(11) .0102(9) -.0200(10)
C214 .0448(14) .0447(14) .0210(9) -.0210(11) .0004(9) -.0043(9)
C215 .0332(11) .0319(11) .0258(10) -.0075(9) -.0068(8) -.0003(8)
C216 .0297(10) .0245(9) .0205(8) -.0051(7) -.0038(7) .0000(7)
C221 .0246(9) .0226(8) .0195(8) .0030(7) .0003(7) -.0043(6)
C222 .0271(10) .0235(9) .0292(10) -.0026(7) -.0022(8) .0007(8)
C223 .0255(10) .0347(11) .0333(11) .0042(9) -.0030(8) .0022(9)
C224 .0364(12) .0237(9) .0354(11) .0050(9) -.0051(9) -.0010(8)
C225 .0415(13) .0192(9) .0406(13) .0040(9) -.0038(10) -.0049(9)
C226 .0322(11) .0211(9) .0370(11) -.0010(8) -.0046(9) -.0026(8)
C1 .0166(7) .0211(8) .0129(6) -.0008(6) .0025(5) .0013(5)
N2 .0213(7) .0210(7) .0136(6) .0006(6) .0020(5) .0002(5)
C21 .0273(10) .0321(10) .0214(9) .0070(8) .0010(7) .0074(7)
C3 .0251(9) .0279(9) .0149(7) -.0014(7) .0041(6) -.0037(6)
C31 .0384(12) .0417(13) .0184(9) -.0032(10) .0058(8) -.0051(8)
C4 .0243(9) .0266(9) .0211(8) .0015(7) .0057(7) -.0037(7)
C41 .0294(11) .0366(12) .0321(11) .0080(9) .0071(9) -.0046(9)
N5 .0204(7) .0236(7) .0156(6) .0034(6) .0010(5) -.0005(5)
C51 .0275(10) .0425(12) .0217(9) .0110(9) -.0009(7) .0061(8)
B .0326(13) .0382(14) .0275(12) .0044(10) .0044(10) .0049(10)
F1 .0606(15) .176(3) .0606(14) .0405(18) -.0034(12) .0451(17)
F2 .0666(13) .0405(10) .0955(17) -.0114(9) .0406(13) -.0143(10)
F3 .137(2) .0677(14) .0360(10) -.0216(15) .0099(12) -.0166(10)
F4 .0482(11) .0537(11) .0902(16) .0033(9) .0262(11) .0307(11)
C01 .0464(18) .0440(16) .075(3) -.0017(14) .0019(17) -.0116(16)
C02 .0444(16) .0328(13) .071(2) .0002(11) .0096(15) -.0117(13)
O03 .0407(11) .0363(11) .0673(15) .0031(8) .0182(11) -.0018(10)
C04 .0396(16) .0407(14) .067(2) -.0089(12) .0146(15) -.0027(14)
C05 .065(2) .054(2) .075(3) -.0076(18) .018(2) -.0126(19)

loop_
_atom_type_symbol
_atom_type_description
_atom_type_oxidation_number
_atom_type_number_in_cell
_atom_type_scat_dispersion_real
_atom_type_scat_dispersion_imag
_atom_type_scat_source
C ? 0 152 .002 .002 'IT Vol C. Table 6.1.1.4 Table 6.1.1.5'
H ? 0 292 0 0 'IT Vol C. Table 6.1.1.4 Table 6.1.1.5'
B ? 0 4 0 .001 'IT Vol C. Table 6.1.1.4 Table 6.1.1.5'
F ? 0 16 .014 .01 'IT Vol C. Table 6.1.1.4 Table 6.1.1.5'
N ? 0 8 .004 .003 'IT Vol C. Table 6.1.1.4 Table 6.1.1.5'
O ? 0 4 .008 .006 'IT Vol C. Table 6.1.1.4 Table 6.1.1.5'
P ? 0 8 .09 .095 'IT Vol C. Table 6.1.1.4 Table 6.1.1.5'
Pd ? 0 4 -1.177 1.007 'IT Vol C. Table 6.1.1.4 Table 6.1.1.5'

loop_
_diffrn_attenuator_code
_diffrn_attenuator_scale
? ?

loop_
_geom_angle_atom_site_label_1
_geom_angle_atom_site_label_2
_geom_angle_atom_site_label_3
_geom_angle_site_symmetry_1
_geom_angle_site_symmetry_2
_geom_angle_site_symmetry_3
_geom_angle
_geom_angle_publ_flag
C0 Pd P1 . . . 176.24(7) ?
C0 Pd P2 . . . 91.02(6) ?
C0 Pd C1 . . . 84.90(8) ?
P1 Pd P2 . . . 86.17(2) ?
P1 Pd C1 . . . 98.02(5) ?
P2 Pd C1 . . . 175.12(5) ?
Pd C0 H0a . . . 112.02 ?
Pd C0 H0b . . . 111.94 ?
Pd C0 H0c . . . 109.53 ?
H0a C0 H0b . . . 108.9 ?
H0a C0 H0c . . . 108.5 ?
H0b C0 H0c . . . 105.8 ?
Pd P1 C111 . . . 115.84(6) ?
Pd P1 C121 . . . 119.43(7) ?
Pd P1 C10 . . . 107.10(7) ?
C111 P1 C121 . . . 104.06(9) ?
C111 P1 C10 . . . 105.13(9) ?
C121 P1 C10 . . . 103.82(9) ?
P1 C111 C112 . . . 114.56(13) ?
P1 C111 C116 . . . 112.26(13) ?
P1 C111 H111 . . . 104.46 ?
C112 C111 C116 . . . 109.46(15) ?
C112 C111 H111 . . . 106.78 ?
C116 C111 H111 . . . 108.94 ?
C111 C112 C113 . . . 110.97(17) ?
C111 C112 H112a . . . 109.61 ?
C111 C112 H112b . . . 109.30 ?
C113 C112 H112a . . . 109.59 ?
C113 C112 H112b . . . 108.80 ?
H112a C112 H112b . . . 108.5 ?
C112 C113 C114 . . . 111.62(18) ?
C112 C113 H113a . . . 108.9 ?
C112 C113 H113b . . . 109.8 ?
C114 C113 H113a . . . 108.7 ?
C114 C113 H113b . . . 108.7 ?
H113a C113 H113b . . . 109.0 ?
C113 C114 C115 . . . 111.00(19) ?
C113 C114 H114a . . . 108.6 ?
C113 C114 H114b . . . 109.5 ?
C115 C114 H114a . . . 109.1 ?
C115 C114 H114b . . . 110.3 ?
H114a C114 H114b . . . 108.2 ?
C114 C115 C116 . . . 111.4(2) ?
C114 C115 H115a . . . 110.0 ?
C114 C115 H115b . . . 108.9 ?
C116 C115 H115a . . . 109.2 ?
C116 C115 H115b . . . 108.2 ?
H115a C115 H115b . . . 109.0 ?
C111 C116 C115 . . . 111.02(17) ?
C111 C116 H116a . . . 109.59 ?
C111 C116 H116b . . . 108.40 ?
C115 C116 H116a . . . 110.3 ?
C115 C116 H116b . . . 108.66 ?
H116a C116 H116b . . . 108.8 ?
P1 C121 C122 . . . 110.18(14) ?
P1 C121 C126 . . . 111.22(13) ?
P1 C121 H121 . . . 108.64 ?
C122 C121 C126 . . . 110.96(16) ?
C122 C121 H121 . . . 108.05 ?
C126 C121 H121 . . . 107.67 ?
C121 C122 C123 . . . 111.61(19) ?
C121 C122 H122a . . . 108.8 ?
C121 C122 H122b . . . 108.1 ?
C123 C122 H122a . . . 109.5 ?
C123 C122 H122b . . . 108.6 ?
H122a C122 H122b . . . 110.2 ?
C122 C123 C124 . . . 111.0(2) ?
C122 C123 H123a . . . 108.6 ?
C122 C123 H123b . . . 108.9 ?
C124 C123 H123a . . . 108.9 ?
C124 C123 H123b . . . 109.6 ?
H123a C123 H123b . . . 109.9 ?
C123 C124 C125 . . . 110.58(19) ?
C123 C124 H124a . . . 108.6 ?
C123 C124 H124b . . . 108.8 ?
C125 C124 H124a . . . 109.9 ?
C125 C124 H124b . . . 109.6 ?
H124a C124 H124b . . . 109.4 ?
C124 C125 C126 . . . 110.2(2) ?
C124 C125 H125a . . . 109.5 ?
C124 C125 H125b . . . 109.4 ?
C126 C125 H125a . . . 109.5 ?
C126 C125 H125b . . . 109.4 ?
H125a C125 H125b . . . 108.7 ?
C121 C126 C125 . . . 111.13(18) ?
C121 C126 H126a . . . 108.49 ?
C121 C126 H126b . . . 108.56 ?
C125 C126 H126a . . . 109.3 ?
C125 C126 H126b . . . 109.9 ?
H126a C126 H126b . . . 109.4 ?
P1 C10 C20 . . . 112.06(14) ?
P1 C10 H10a . . . 109.08 ?
P1 C10 H10b . . . 108.80 ?
C20 C10 H10a . . . 109.31 ?
C20 C10 H10b . . . 108.73 ?
H10a C10 H10b . . . 108.8 ?
C10 C20 P2 . . . 112.25(14) ?
C10 C20 H20a . . . 109.35 ?
C10 C20 H20b . . . 108.70 ?
P2 C20 H20a . . . 108.85 ?
P2 C20 H20b . . . 108.67 ?
H20a C20 H20b . . . 109.0 ?
Pd P2 C20 . . . 109.28(7) ?
Pd P2 C211 . . . 116.52(7) ?
Pd P2 C221 . . . 115.88(6) ?
C20 P2 C211 . . . 105.69(9) ?
C20 P2 C221 . . . 103.16(10) ?
C211 P2 C221 . . . 105.06(9) ?
P2 C211 C212 . . . 114.19(15) ?
P2 C211 C216 . . . 111.15(14) ?
P2 C211 H211 . . . 106.12 ?
C212 C211 C216 . . . 110.70(16) ?
C212 C211 H211 . . . 105.55 ?
C216 C211 H211 . . . 108.74 ?
C211 C212 C213 . . . 110.1(2) ?
C211 C212 H212a . . . 109.2 ?
C211 C212 H212b . . . 109.6 ?
C213 C212 H212a . . . 109.6 ?
C213 C212 H212b . . . 110.0 ?
H212a C212 H212b . . . 108.1 ?
C212 C213 C214 . . . 111.8(2) ?
C212 C213 H213a . . . 109.0 ?
C212 C213 H213b . . . 110.2 ?
C214 C213 H213a . . . 108.3 ?
C214 C213 H213b . . . 109.4 ?
H213a C213 H213b . . . 107.9 ?
C213 C214 C215 . . . 110.8(2) ?
C213 C214 H214a . . . 110.7 ?
C213 C214 H214b . . . 109.6 ?
C215 C214 H214a . . . 108.7 ?
C215 C214 H214b . . . 108.4 ?
H214a C214 H214b . . . 108.5 ?
C214 C215 C216 . . . 111.8(2) ?
C214 C215 H215a . . . 109.3 ?
C214 C215 H215b . . . 109.7 ?
C216 C215 H215a . . . 109.1 ?
C216 C215 H215b . . . 108.9 ?
H215a C215 H215b . . . 107.9 ?
C211 C216 C215 . . . 111.50(18) ?
C211 C216 H216a . . . 109.0 ?
C211 C216 H216b . . . 109.38 ?
C215 C216 H216a . . . 109.09 ?
C215 C216 H216b . . . 109.1 ?
H216a C216 H216b . . . 108.7 ?
P2 C221 C222 . . . 111.13(14) ?
P2 C221 C226 . . . 114.66(15) ?
P2 C221 H221 . . . 104.98 ?
C222 C221 C226 . . . 109.68(17) ?
C222 C221 H221 . . . 109.08 ?
C226 C221 H221 . . . 106.99 ?
C221 C222 C223 . . . 111.60(18) ?
C221 C222 H222a . . . 108.4 ?
C221 C222 H222b . . . 110.5 ?
C223 C222 H222a . . . 108.5 ?
C223 C222 H222b . . . 109.4 ?
H222a C222 H222b . . . 108.3 ?
C222 C223 C224 . . . 112.6(2) ?
C222 C223 H223a . . . 109.2 ?
C222 C223 H223b . . . 108.9 ?
C224 C223 H223a . . . 107.9 ?
C224 C223 H223b . . . 109.2 ?
H223a C223 H223b . . . 109.0 ?
C223 C224 C225 . . . 110.2(2) ?
C223 C224 H224a . . . 110.8 ?
C223 C224 H224b . . . 109.6 ?
C225 C224 H224a . . . 108.9 ?
C225 C224 H224b . . . 108.7 ?
H224a C224 H224b . . . 108.7 ?
C224 C225 C226 . . . 111.1(2) ?
C224 C225 H225a . . . 109.9 ?
C224 C225 H225b . . . 108.4 ?
C226 C225 H225a . . . 110.2 ?
C226 C225 H225b . . . 108.7 ?
H225a C225 H225b . . . 108.4 ?
C221 C226 C225 . . . 110.5(2) ?
C221 C226 H226a . . . 109.6 ?
C221 C226 H226b . . . 109.5 ?
C225 C226 H226a . . . 109.3 ?
C225 C226 H226b . . . 109.1 ?
H226a C226 H226b . . . 108.8 ?
Pd C1 N2 . . . 127.25(13) ?
Pd C1 N5 . . . 128.02(12) ?
N2 C1 N5 . . . 104.53(15) ?
C1 N2 C21 . . . 124.78(17) ?
C1 N2 C3 . . . 110.92(16) ?
C21 N2 C3 . . . 124.19(16) ?
N2 C21 H21a . . . 110.0 ?
N2 C21 H21b . . . 109.9 ?
N2 C21 H21c . . . 109.77 ?
H21a C21 H21b . . . 109.0 ?
H21a C21 H21c . . . 109.2 ?
H21b C21 H21c . . . 108.9 ?
N2 C3 C31 . . . 121.84(18) ?
N2 C3 C4 . . . 106.71(17) ?
C31 C3 C4 . . . 131.4(2) ?
C3 C31 H31a . . . 110.4 ?
C3 C31 H31b . . . 111.2 ?
C3 C31 H31c . . . 109.9 ?
H31a C31 H31b . . . 109.3 ?
H31a C31 H31c . . . 107.8 ?
H31b C31 H31c . . . 108.1 ?
C3 C4 C41 . . . 131.3(2) ?
C3 C4 N5 . . . 105.99(18) ?
C41 C4 N5 . . . 122.57(18) ?
C4 C41 H41a . . . 111.0 ?
C4 C41 H41b . . . 110.4 ?
C4 C41 H41c . . . 109.3 ?
H41a C41 H41b . . . 109.6 ?
H41a C41 H41c . . . 108.1 ?
H41b C41 H41c . . . 108.4 ?
C1 N5 C4 . . . 111.84(15) ?
C1 N5 C51 . . . 123.64(17) ?
C4 N5 C51 . . . 124.52(18) ?
N5 C51 H51a . . . 110.3 ?
N5 C51 H51b . . . 110.1 ?
N5 C51 H51c . . . 110.0 ?
H51a C51 H51b . . . 108.9 ?
H51a C51 H51c . . . 108.7 ?
H51b C51 H51c . . . 108.8 ?
F1 B F2 . . . 111.0(3) ?
F1 B F3 . . . 109.6(3) ?
F1 B F4 . . . 108.5(2) ?
F2 B F3 . . . 108.1(2) ?
F2 B F4 . . . 108.3(2) ?
F3 B F4 . . . 111.3(3) ?
C02 C01 H01a . . . 110.5 ?
C02 C01 H01b . . . 109.6 ?
C02 C01 H01c . . . 108.6 ?
H01a C01 H01b . . . 110.0 ?
H01a C01 H01c . . . 109.1 ?
H01b C01 H01c . . . 109.0 ?
C01 C02 O03 . . . 109.9(3) ?
C01 C02 H02a . . . 109.7 ?
C01 C02 H02b . . . 110.7 ?
O03 C02 H02a . . . 109.4 ?
O03 C02 H02b . . . 109.9 ?
H02a C02 H02b . . . 107.1 ?
C02 O03 C04 . . . 114.2(3) ?
O03 C04 C05 . . . 110.7(3) ?
O03 C04 H04a . . . 108.2 ?
O03 C04 H04b . . . 108.1 ?
C05 C04 H04a . . . 109.4 ?
C05 C04 H04b . . . 110.1 ?
H04a C04 H04b . . . 110.3 ?
C04 C05 H05a . . . 111.6 ?
C04 C05 H05b . . . 109.7 ?
C04 C05 H05c . . . 110.6 ?
H05a C05 H05b . . . 108.7 ?
H05a C05 H05c . . . 109.8 ?
H05b C05 H05c . . . 106.2 ?

loop_
_geom_bond_atom_site_label_1
_geom_bond_atom_site_label_2
_geom_bond_site_symmetry_1
_geom_bond_site_symmetry_2
_geom_bond_distance
_geom_bond_publ_flag
Pd C0 . . 2.147(2) ?
Pd P1 . . 2.3369(5) ?
Pd P2 . . 2.2864(5) ?
Pd C1 . . 2.0611(18) ?
C0 H0a . . .953 ?
C0 H0b . . .954 ?
C0 H0c . . .953 ?
P1 C111 . . 1.8479(19) ?
P1 C121 . . 1.8478(19) ?
P1 C10 . . 1.844(2) ?
C111 C112 . . 1.533(3) ?
C111 C116 . . 1.536(3) ?
C111 H111 . . .9530 ?
C112 C113 . . 1.529(3) ?
C112 H112a . . .952 ?
C112 H112b . . .959 ?
C113 C114 . . 1.531(3) ?
C113 H113a . . .963 ?
C113 H113b . . .943 ?
C114 C115 . . 1.527(3) ?
C114 H114a . . .966 ?
C114 H114b . . .949 ?
C115 C116 . . 1.526(3) ?
C115 H115a . . .950 ?
C115 H115b . . .956 ?
C116 H116a . . .945 ?
C116 H116b . . .964 ?
C121 C122 . . 1.533(3) ?
C121 C126 . . 1.533(3) ?
C121 H121 . . .949 ?
C122 C123 . . 1.531(3) ?
C122 H122a . . .939 ?
C122 H122b . . .953 ?
C123 C124 . . 1.527(4) ?
C123 H123a . . .951 ?
C123 H123b . . .943 ?
C124 C125 . . 1.526(3) ?
C124 H124a . . .951 ?
C124 H124b . . .950 ?
C125 C126 . . 1.528(3) ?
C125 H125a . . .955 ?
C125 H125b . . .954 ?
C126 H126a . . .952 ?
C126 H126b . . .948 ?
C10 C20 . . 1.538(3) ?
C10 H10a . . .951 ?
C10 H10b . . .957 ?
C20 P2 . . 1.845(2) ?
C20 H20a . . .951 ?
C20 H20b . . .955 ?
P2 C211 . . 1.840(2) ?
P2 C221 . . 1.847(2) ?
C211 C212 . . 1.538(3) ?
C211 C216 . . 1.536(3) ?
C211 H211 . . .968 ?
C212 C213 . . 1.533(3) ?
C212 H212a . . .970 ?
C212 H212b . . .946 ?
C213 C214 . . 1.511(4) ?
C213 H213a . . .969 ?
C213 H213b . . .949 ?
C214 C215 . . 1.516(4) ?
C214 H214a . . .957 ?
C214 H214b . . .954 ?
C215 C216 . . 1.524(3) ?
C215 H215a . . .955 ?
C215 H215b . . .963 ?
C216 H216a . . .949 ?
C216 H216b . . .959 ?
C221 C222 . . 1.532(3) ?
C221 C226 . . 1.527(3) ?
C221 H221 . . .964 ?
C222 C223 . . 1.520(3) ?
C222 H222a . . .967 ?
C222 H222b . . .947 ?
C223 C224 . . 1.521(3) ?
C223 H223a . . .960 ?
C223 H223b . . .945 ?
C224 C225 . . 1.521(4) ?
C224 H224a . . .944 ?
C224 H224b . . .965 ?
C225 C226 . . 1.533(3) ?
C225 H225a . . .945 ?
C225 H225b . . .966 ?
C226 H226a . . .959 ?
C226 H226b . . .950 ?
C1 N2 . . 1.353(2) ?
C1 N5 . . 1.343(2) ?
N2 C21 . . 1.458(3) ?
N2 C3 . . 1.394(3) ?
C21 H21a . . .953 ?
C21 H21b . . .952 ?
C21 H21c . . .950 ?
C3 C31 . . 1.497(3) ?
C3 C4 . . 1.348(3) ?
C31 H31a . . .956 ?
C31 H31b . . .945 ?
C31 H31c . . .962 ?
C4 C41 . . 1.494(3) ?
C4 N5 . . 1.391(3) ?
C41 H41a . . .946 ?
C41 H41b . . .952 ?
C41 H41c . . .959 ?
N5 C51 . . 1.463(3) ?
C51 H51a . . .952 ?
C51 H51b . . .956 ?
C51 H51c . . .951 ?
B F1 . . 1.349(4) ?
B F2 . . 1.372(4) ?
B F3 . . 1.361(4) ?
B F4 . . 1.381(4) ?
C01 C02 . . 1.474(6) ?
C01 H01a . . .946 ?
C01 H01b . . .948 ?
C01 H01c . . .958 ?
C02 O03 . . 1.426(5) ?
C02 H02a . . .970 ?
C02 H02b . . .960 ?
O03 C04 . . 1.378(4) ?
C04 C05 . . 1.482(6) ?
C04 H04a . . .946 ?
C04 H04b . . .945 ?
C05 H05a . . .933 ?
C05 H05b . . .976 ?
C05 H05c . . .964 ?

loop_
_geom_torsion_atom_site_label_1
_geom_torsion_atom_site_label_2
_geom_torsion_atom_site_label_3
_geom_torsion_atom_site_label_4
_geom_torsion_site_symmetry_1
_geom_torsion_site_symmetry_2
_geom_torsion_site_symmetry_3
_geom_torsion_site_symmetry_4
_geom_torsion
_geom_torsion_publ_flag
? ? ? ? ? ? ? ? ? ?
